data_4301278
loop_
_publ_author_name
'Nabanita Sadhukhan'
'Jitendra K. Bera'

_publ_contact_author_address
;
Department of Chemistry
IIT Kanpur 208016 INDIA
;
_publ_contact_author_email ' jbera@iitk.ac.in '
_publ_contact_author_fax ' +91 512 259 7436'
_publ_contact_author_name ' Jitendra K. Bera '
_publ_contact_author_phone ' +91 512 259 7336'
_publ_section_title
;
Mixed-Metal Assemblies Involving Ferrocene-Naphthyridine Hybrids
;
_journal_name_full 'Inorganic Chemistry'
_journal_page_first 978
_journal_page_last 990
_journal_paper_doi 10.1021/ic801586d
_journal_volume 48
_journal_year 2009
_chemical_formula_moiety 'C36 H28 Cl2 Fe3 N4, (C H2 Cl2)'
_chemical_formula_sum 'C37 H30 Cl4 Fe3 N4'
_chemical_formula_weight 840.00
_chemical_name_systematic
; 
 ? 
;
_space_group_IT_number 14
_symmetry_cell_setting monoclinic
_symmetry_space_group_name_Hall '-P 2ybc'
_symmetry_space_group_name_H-M 'P 1 21/c 1'
_atom_sites_solution_hydrogens geom
_atom_sites_solution_primary direct
_atom_sites_solution_secondary difmap
_audit_creation_method SHELXL-97
_cell_angle_alpha 90.00
_cell_angle_beta 103.3960(10)
_cell_angle_gamma 90.00
_cell_formula_units_Z 4
_cell_length_a 13.5633(9)
_cell_length_b 27.3844(17)
_cell_length_c 9.3426(6)
_cell_measurement_temperature 100(2)
_cell_measurement_theta_max 28.34
_cell_measurement_theta_min 2.14
_cell_volume 3375.6(4)
_computing_cell_refinement 'Bruker SAINT'
_computing_data_collection 'Bruker APEX'
_computing_data_reduction 'Bruker SAINT'
_computing_molecular_graphics ORTEP
_computing_publication_material ciftab
_computing_structure_refinement 'SHELXL-97 (Sheldrick, 1997)'
_computing_structure_solution 'SHELXS-97 (Sheldrick, 1990)'
_diffrn_ambient_temperature 100(2)
_diffrn_detector_area_resol_mean 'omega scans'
_diffrn_measured_fraction_theta_full 0.977
_diffrn_measured_fraction_theta_max 0.977
_diffrn_measurement_device_type graphite
_diffrn_measurement_method 'Bruker SMART APEX'
_diffrn_radiation_monochromator graphite
_diffrn_radiation_source 'fine-focus sealed tube'
_diffrn_radiation_type MoK\a
_diffrn_radiation_wavelength 0.71073
_diffrn_reflns_av_R_equivalents 0.0405
_diffrn_reflns_av_sigmaI/netI 0.0535
_diffrn_reflns_limit_h_max 12
_diffrn_reflns_limit_h_min -18
_diffrn_reflns_limit_k_max 36
_diffrn_reflns_limit_k_min -35
_diffrn_reflns_limit_l_max 12
_diffrn_reflns_limit_l_min -11
_diffrn_reflns_number 22013
_diffrn_reflns_theta_full 28.34
_diffrn_reflns_theta_max 28.34
_diffrn_reflns_theta_min 2.14
_exptl_absorpt_coefficient_mu 1.624
_exptl_absorpt_correction_T_max 0.7267
_exptl_absorpt_correction_T_min 0.6163
_exptl_absorpt_correction_type empirical
_exptl_absorpt_process_details SADABS
_exptl_crystal_colour Red
_exptl_crystal_density_diffrn 1.653
_exptl_crystal_density_method 'not measured'
_exptl_crystal_description Block
_exptl_crystal_F_000 1704
_exptl_crystal_size_max 0.33
_exptl_crystal_size_mid 0.28
_exptl_crystal_size_min 0.21
_refine_diff_density_max 1.029
_refine_diff_density_min -0.535
_refine_diff_density_rms 0.113
_refine_ls_extinction_method none
_refine_ls_goodness_of_fit_ref 1.058
_refine_ls_hydrogen_treatment constr
_refine_ls_matrix_type full
_refine_ls_number_parameters 433
_refine_ls_number_reflns 8249
_refine_ls_number_restraints 0
_refine_ls_restrained_S_all 1.058
_refine_ls_R_factor_all 0.0656
_refine_ls_R_factor_gt 0.0442
_refine_ls_shift/su_max 0.002
_refine_ls_shift/su_mean 0.000
_refine_ls_structure_factor_coef Fsqd
_refine_ls_weighting_details 'calc w=1/[\s^2^(Fo^2^)+(0.0556P)^2^+0.6930P] where P=(Fo^2^+2Fc^2^)/3'
_refine_ls_weighting_scheme calc
_refine_ls_wR_factor_gt 0.1009
_refine_ls_wR_factor_ref 0.1162
_reflns_number_gt 6155
_reflns_number_total 8249
_reflns_threshold_expression >2sigma(I)
_cod_data_source_file ic801586d_si_002_1.cif
_cod_data_source_block global
_cod_depositor_comments
;
The following automatic conversions were performed:
'_symmetry_cell_setting' value 'Monoclinic' changed to 'monoclinic'
according to '/home/saulius/struct/CIF-dictionaries/cif_core.dic'
dictionary named 'cif_core.dic' version 2.4.1 from 2010-06-29.

Automatic conversion script
Id: cif_fix_enum 1527 2010-12-29 10:47:43Z saulius 

The following automatic conversions were performed:

'_refine_ls_hydrogen_treatment' value 'constrained' was replaced with
the value 'constr' as specified in the replacement file
'src/cod-tools/trunk/data/replacement-values/replacement_values.lst'.

Automatic conversion script
Id: cif_fix_values 5376 2017-05-30 11:51:03Z andrius 
;
_cod_original_sg_symbol_H-M 'P 21/c'
_cod_database_code 4301278

loop_
_symmetry_equiv_pos_as_xyz
'x, y, z'
'-x, y+1/2, -z+1/2'
'-x, -y, -z'
'x, -y-1/2, z-1/2'

loop_
_atom_site_label
_atom_site_type_symbol
_atom_site_fract_x
_atom_site_fract_y
_atom_site_fract_z
_atom_site_U_iso_or_equiv
_atom_site_adp_type
_atom_site_occupancy
_atom_site_symmetry_multiplicity
_atom_site_calc_flag
_atom_site_refinement_flags
_atom_site_disorder_assembly
_atom_site_disorder_group
Fe1 Fe 0.76532(3) 0.031569(14) 0.07214(4) 0.01615(10) Uani 1 1 d . . .
Fe2 Fe 1.06839(3) 0.146844(14) 0.44824(4) 0.01658(11) Uani 1 1 d . . .
Fe3 Fe 0.41158(3) 0.163072(15) 0.10595(5) 0.02279(12) Uani 1 1 d . . .
Cl1 Cl 0.61878(5) 0.02185(3) -0.11217(7) 0.02271(16) Uani 1 1 d . . .
Cl2 Cl 0.86792(5) -0.03079(2) 0.02548(8) 0.02273(16) Uani 1 1 d . . .
Cl2S Cl 0.73446(7) 0.35583(3) 0.08032(11) 0.0414(2) Uani 1 1 d . . .
Cl1S Cl 0.56098(8) 0.33959(3) 0.20907(11) 0.0471(2) Uani 1 1 d . . .
N3 N 0.83560(17) 0.09445(8) 0.0156(2) 0.0166(5) Uani 1 1 d . . .
C9 C 1.0430(2) 0.07404(9) 0.4658(3) 0.0180(6) Uani 1 1 d . . .
C30 C 0.4405(3) 0.15405(12) 0.3279(4) 0.0324(7) Uani 1 1 d . . .
H30 H 0.3996 0.1652 0.3912 0.039 Uiso 1 1 calc R . .
C19 C 0.9340(2) 0.18328(10) 0.3942(3) 0.0224(6) Uani 1 1 d . . .
H19 H 0.8701 0.1693 0.3499 0.027 Uiso 1 1 calc R . .
C22 C 0.8950(2) 0.18609(10) -0.0617(3) 0.0233(6) Uani 1 1 d . . .
H22 H 0.9151 0.2171 -0.0907 0.028 Uiso 1 1 calc R . .
C27 C 0.6483(2) 0.16256(10) 0.1253(3) 0.0188(6) Uani 1 1 d . . .
C12 C 1.1637(2) 0.10579(10) 0.3528(3) 0.0200(6) Uani 1 1 d . . .
H12 H 1.1977 0.1162 0.2798 0.024 Uiso 1 1 calc R . .
C15 C 1.0040(2) 0.20392(10) 0.3187(3) 0.0224(6) Uani 1 1 d . . .
H15 H 0.9948 0.2063 0.2150 0.027 Uiso 1 1 calc R . .
C24 C 0.7817(2) 0.13505(10) 0.0365(3) 0.0177(6) Uani 1 1 d . . .
C23 C 0.8093(2) 0.18198(10) 0.0001(3) 0.0199(6) Uani 1 1 d . . .
C28 C 0.5629(2) 0.15086(10) 0.1917(3) 0.0214(6) Uani 1 1 d . . .
C20 C 0.9163(2) 0.09968(10) -0.0392(3) 0.0193(6) Uani 1 1 d . . .
H20 H 0.9541 0.0715 -0.0522 0.023 Uiso 1 1 calc R . .
C10 C 1.1288(2) 0.08924(9) 0.5774(3) 0.0194(6) Uani 1 1 d . . .
H10 H 1.1353 0.0866 0.6806 0.023 Uiso 1 1 calc R . .
C25 C 0.7500(2) 0.22109(10) 0.0323(3) 0.0262(7) Uani 1 1 d . . .
H25 H 0.7652 0.2537 0.0101 0.031 Uiso 1 1 calc R . .
C11 C 1.2022(2) 0.10895(10) 0.5077(3) 0.0222(6) Uani 1 1 d . . .
H11 H 1.2661 0.1220 0.5561 0.027 Uiso 1 1 calc R . .
C18 C 0.9766(2) 0.18738(10) 0.5469(3) 0.0240(6) Uani 1 1 d . . .
H18 H 0.9459 0.1769 0.6232 0.029 Uiso 1 1 calc R . .
C13 C 1.0660(2) 0.08449(9) 0.3262(3) 0.0179(6) Uani 1 1 d . . .
H13 H 1.0230 0.0782 0.2323 0.022 Uiso 1 1 calc R . .
C29 C 0.5204(2) 0.18064(12) 0.2870(3) 0.0294(7) Uani 1 1 d . . .
H29 H 0.5417 0.2128 0.3182 0.035 Uiso 1 1 calc R . .
C31 C 0.4336(2) 0.10792(11) 0.2564(4) 0.0279(7) Uani 1 1 d . . .
H31 H 0.3864 0.0829 0.2631 0.033 Uiso 1 1 calc R . .
C21 C 0.9482(2) 0.14548(10) -0.0790(3) 0.0231(6) Uani 1 1 d . . .
H21 H 1.0069 0.1480 -0.1179 0.028 Uiso 1 1 calc R . .
C26 C 0.6711(2) 0.21175(10) 0.0949(3) 0.0244(6) Uani 1 1 d . . .
H26 H 0.6314 0.2378 0.1183 0.029 Uiso 1 1 calc R . .
C32 C 0.5087(2) 0.10550(10) 0.1736(4) 0.0256(7) Uani 1 1 d . . .
H32 H 0.5209 0.0785 0.1162 0.031 Uiso 1 1 calc R . .
C17 C 1.0734(2) 0.20997(10) 0.5666(3) 0.0262(7) Uani 1 1 d . . .
H17 H 1.1189 0.2169 0.6581 0.031 Uiso 1 1 calc R . .
C16 C 1.0899(2) 0.22021(10) 0.4252(3) 0.0260(7) Uani 1 1 d . . .
H16 H 1.1483 0.2353 0.4054 0.031 Uiso 1 1 calc R . .
C34 C 0.3408(3) 0.22523(13) 0.0154(5) 0.0434(10) Uani 1 1 d . . .
H34 H 0.3531 0.2574 0.0532 0.052 Uiso 1 1 calc R . .
C35 C 0.2704(3) 0.19203(14) 0.0492(5) 0.0495(11) Uani 1 1 d . . .
H35 H 0.2273 0.1979 0.1143 0.059 Uiso 1 1 calc R . .
C37 C 0.3499(3) 0.15458(14) -0.1132(4) 0.0458(10) Uani 1 1 d . . .
H37 H 0.3691 0.1309 -0.1760 0.055 Uiso 1 1 calc R . .
C36 C 0.2745(3) 0.14883(15) -0.0294(5) 0.0491(11) Uani 1 1 d . . .
H36 H 0.2343 0.1205 -0.0274 0.059 Uiso 1 1 calc R . .
C33 C 0.3903(3) 0.20239(12) -0.0847(4) 0.0368(8) Uani 1 1 d . . .
H33 H 0.4416 0.2165 -0.1255 0.044 Uiso 1 1 calc R . .
N1 N 0.71625(17) 0.01570(8) 0.2601(2) 0.0156(5) Uani 1 1 d . . .
N4 N 0.70282(18) 0.12522(8) 0.0986(2) 0.0183(5) Uani 1 1 d . . .
N2 N 0.87430(17) 0.04507(8) 0.3672(2) 0.0158(5) Uani 1 1 d . . .
C5 C 0.7864(2) 0.02579(9) 0.3878(3) 0.0160(5) Uani 1 1 d . . .
C7 C 0.9357(2) 0.04390(9) 0.6309(3) 0.0180(6) Uani 1 1 d . . .
H7 H 0.9902 0.0500 0.7133 0.022 Uiso 1 1 calc R . .
C8 C 0.9473(2) 0.05416(9) 0.4868(3) 0.0160(5) Uani 1 1 d . . .
C1 C 0.6289(2) -0.00417(10) 0.2687(3) 0.0196(6) Uani 1 1 d . . .
H1 H 0.5808 -0.0116 0.1801 0.024 Uiso 1 1 calc R . .
C4 C 0.7671(2) 0.01573(9) 0.5263(3) 0.0176(6) Uani 1 1 d . . .
C2 C 0.6042(2) -0.01466(10) 0.4029(3) 0.0203(6) Uani 1 1 d . . .
H2 H 0.5404 -0.0287 0.4045 0.024 Uiso 1 1 calc R . .
C6 C 0.8470(2) 0.02533(9) 0.6514(3) 0.0193(6) Uani 1 1 d . . .
H6 H 0.8386 0.0189 0.7478 0.023 Uiso 1 1 calc R . .
C3 C 0.6728(2) -0.00453(10) 0.5318(3) 0.0201(6) Uani 1 1 d . . .
H3 H 0.6569 -0.0111 0.6237 0.024 Uiso 1 1 calc R . .
C1S C 0.6275(3) 0.38258(11) 0.1255(4) 0.0330(8) Uani 1 1 d . . .
H1S1 H 0.5819 0.3955 0.0351 0.040 Uiso 1 1 calc R . .
H1S2 H 0.6494 0.4103 0.1937 0.040 Uiso 1 1 calc R . .

loop_
_atom_site_aniso_label
_atom_site_aniso_U_11
_atom_site_aniso_U_22
_atom_site_aniso_U_33
_atom_site_aniso_U_23
_atom_site_aniso_U_13
_atom_site_aniso_U_12
Fe1 0.0169(2) 0.0171(2) 0.0153(2) 0.00075(14) 0.00558(16) -0.00070(15)
Fe2 0.0186(2) 0.01372(19) 0.0175(2) -0.00085(14) 0.00427(16) -0.00053(15)
Fe3 0.0207(2) 0.0190(2) 0.0286(2) 0.00435(17) 0.00550(18) 0.00250(17)
Cl1 0.0202(3) 0.0300(4) 0.0172(3) -0.0006(3) 0.0028(3) -0.0007(3)
Cl2 0.0244(4) 0.0230(3) 0.0214(4) 0.0007(3) 0.0066(3) 0.0058(3)
Cl2S 0.0349(5) 0.0275(4) 0.0590(6) -0.0080(4) 0.0051(4) 0.0035(4)
Cl1S 0.0626(7) 0.0424(5) 0.0382(5) 0.0051(4) 0.0153(5) -0.0057(5)
N3 0.0182(12) 0.0168(11) 0.0143(11) 0.0001(9) 0.0027(9) 0.0006(9)
C9 0.0232(15) 0.0134(12) 0.0175(14) -0.0012(10) 0.0051(11) 0.0023(11)
C30 0.0295(18) 0.0439(19) 0.0273(17) 0.0011(14) 0.0140(14) 0.0107(15)
C19 0.0204(15) 0.0164(13) 0.0310(17) 0.0000(11) 0.0072(12) 0.0040(11)
C22 0.0262(16) 0.0199(14) 0.0238(16) -0.0007(11) 0.0056(12) -0.0067(12)
C27 0.0174(14) 0.0193(13) 0.0199(14) -0.0014(11) 0.0046(11) 0.0037(11)
C12 0.0199(14) 0.0205(14) 0.0215(15) -0.0006(11) 0.0088(12) 0.0034(11)
C15 0.0300(16) 0.0149(13) 0.0206(15) 0.0026(11) 0.0023(12) 0.0041(12)
C24 0.0190(14) 0.0200(13) 0.0126(13) -0.0011(10) 0.0006(11) -0.0001(11)
C23 0.0225(15) 0.0178(13) 0.0179(14) 0.0001(10) 0.0018(12) -0.0016(11)
C28 0.0194(15) 0.0215(14) 0.0230(15) 0.0011(11) 0.0044(12) 0.0049(12)
C20 0.0212(14) 0.0228(14) 0.0137(13) -0.0017(10) 0.0037(11) 0.0025(11)
C10 0.0232(15) 0.0142(12) 0.0205(14) 0.0007(10) 0.0042(12) 0.0030(11)
C25 0.0316(17) 0.0141(13) 0.0331(17) -0.0015(12) 0.0075(14) -0.0024(12)
C11 0.0188(14) 0.0186(14) 0.0282(16) 0.0006(11) 0.0033(12) 0.0033(11)
C18 0.0304(17) 0.0209(14) 0.0232(15) 0.0011(11) 0.0113(13) 0.0065(12)
C13 0.0222(14) 0.0151(12) 0.0168(14) -0.0021(10) 0.0051(11) -0.0004(11)
C29 0.0284(17) 0.0338(17) 0.0256(17) -0.0084(13) 0.0052(13) 0.0019(14)
C31 0.0230(16) 0.0305(16) 0.0320(17) 0.0144(13) 0.0102(13) 0.0057(13)
C21 0.0207(15) 0.0281(15) 0.0216(15) -0.0019(12) 0.0070(12) -0.0087(12)
C26 0.0261(16) 0.0149(13) 0.0319(17) -0.0033(11) 0.0060(13) 0.0037(12)
C32 0.0254(16) 0.0181(14) 0.0352(18) 0.0053(12) 0.0107(13) 0.0053(12)
C17 0.0341(17) 0.0179(14) 0.0248(16) -0.0074(11) 0.0032(13) 0.0036(13)
C16 0.0298(17) 0.0159(13) 0.0325(17) -0.0004(12) 0.0078(14) -0.0028(12)
C34 0.033(2) 0.0312(18) 0.065(3) 0.0217(17) 0.0092(18) 0.0110(16)
C35 0.0270(19) 0.049(2) 0.074(3) 0.035(2) 0.0131(19) 0.0149(17)
C37 0.050(2) 0.049(2) 0.031(2) 0.0110(16) -0.0079(18) -0.0156(19)
C36 0.031(2) 0.054(2) 0.052(2) 0.027(2) -0.0119(18) -0.0158(18)
C33 0.0328(19) 0.0365(18) 0.038(2) 0.0211(15) 0.0010(15) -0.0008(15)
N1 0.0177(12) 0.0138(10) 0.0166(11) 0.0008(8) 0.0067(9) -0.0008(9)
N4 0.0203(12) 0.0177(11) 0.0174(12) 0.0003(9) 0.0053(10) -0.0003(9)
N2 0.0192(12) 0.0132(10) 0.0146(11) 0.0008(8) 0.0029(9) 0.0015(9)
C5 0.0209(14) 0.0113(12) 0.0160(13) 0.0006(9) 0.0050(11) 0.0029(10)
C7 0.0203(14) 0.0145(12) 0.0182(14) -0.0022(10) 0.0028(11) -0.0009(11)
C8 0.0207(14) 0.0092(11) 0.0188(14) -0.0003(10) 0.0058(11) 0.0039(10)
C1 0.0184(14) 0.0191(13) 0.0211(15) 0.0013(11) 0.0040(11) 0.0006(11)
C4 0.0254(15) 0.0111(12) 0.0184(14) -0.0018(10) 0.0095(11) 0.0016(11)
C2 0.0208(15) 0.0199(14) 0.0222(15) -0.0001(11) 0.0092(12) -0.0024(11)
C6 0.0294(16) 0.0151(13) 0.0145(13) -0.0005(10) 0.0073(12) 0.0011(11)
C3 0.0265(15) 0.0161(13) 0.0203(14) 0.0038(11) 0.0109(12) 0.0006(11)
C1S 0.041(2) 0.0225(15) 0.0347(19) -0.0056(13) 0.0070(15) 0.0037(14)

loop_
_atom_type_symbol
_atom_type_description
_atom_type_scat_dispersion_real
_atom_type_scat_dispersion_imag
_atom_type_scat_source
C C 0.0033 0.0016 'International Tables Vol C Tables 4.2.6.8 and 6.1.1.4'
N N 0.0061 0.0033 'International Tables Vol C Tables 4.2.6.8 and 6.1.1.4'
Cl Cl 0.1484 0.1585 'International Tables Vol C Tables 4.2.6.8 and 6.1.1.4'
Fe Fe 0.3463 0.8444 'International Tables Vol C Tables 4.2.6.8 and 6.1.1.4'
H H 0.0000 0.0000 'International Tables Vol C Tables 4.2.6.8 and 6.1.1.4'

loop_
_geom_angle_atom_site_label_1
_geom_angle_atom_site_label_2
_geom_angle_atom_site_label_3
_geom_angle
_geom_angle_site_symmetry_1
_geom_angle_site_symmetry_3
_geom_angle_publ_flag
N1 Fe1 N3 130.04(9) . . ?
N1 Fe1 Cl2 109.43(6) . . ?
N3 Fe1 Cl2 103.36(7) . . ?
N1 Fe1 Cl1 102.55(7) . . ?
N3 Fe1 Cl1 105.56(6) . . ?
Cl2 Fe1 Cl1 103.00(3) . . ?
C9 Fe2 C19 109.94(11) . . ?
C9 Fe2 C10 41.17(10) . . ?
C19 Fe2 C10 137.69(12) . . ?
C9 Fe2 C18 111.34(12) . . ?
C19 Fe2 C18 40.59(12) . . ?
C10 Fe2 C18 110.92(12) . . ?
C9 Fe2 C17 140.29(12) . . ?
C19 Fe2 C17 68.65(12) . . ?
C10 Fe2 C17 112.05(12) . . ?
C18 Fe2 C17 40.83(12) . . ?
C9 Fe2 C15 137.64(11) . . ?
C19 Fe2 C15 40.86(12) . . ?
C10 Fe2 C15 178.45(12) . . ?
C18 Fe2 C15 68.28(12) . . ?
C17 Fe2 C15 68.29(12) . . ?
C9 Fe2 C16 178.17(12) . . ?
C19 Fe2 C16 68.56(12) . . ?
C10 Fe2 C16 140.66(12) . . ?
C18 Fe2 C16 68.31(13) . . ?
C17 Fe2 C16 40.52(12) . . ?
C15 Fe2 C16 40.53(11) . . ?
C9 Fe2 C13 41.22(11) . . ?
C19 Fe2 C13 111.85(12) . . ?
C10 Fe2 C13 68.73(11) . . ?
C18 Fe2 C13 140.51(12) . . ?
C17 Fe2 C13 178.36(13) . . ?
C15 Fe2 C13 110.97(11) . . ?
C16 Fe2 C13 138.00(12) . . ?
C9 Fe2 C11 68.83(11) . . ?
C19 Fe2 C11 178.20(12) . . ?
C10 Fe2 C11 40.53(11) . . ?
C18 Fe2 C11 138.31(12) . . ?
C17 Fe2 C11 111.37(12) . . ?
C15 Fe2 C11 140.92(12) . . ?
C16 Fe2 C11 112.69(12) . . ?
C13 Fe2 C11 68.19(11) . . ?
C9 Fe2 C12 68.68(11) . . ?
C19 Fe2 C12 140.67(12) . . ?
C10 Fe2 C12 68.21(11) . . ?
C18 Fe2 C12 178.73(12) . . ?
C17 Fe2 C12 138.41(12) . . ?
C15 Fe2 C12 112.62(12) . . ?
C16 Fe2 C12 111.71(12) . . ?
C13 Fe2 C12 40.28(11) . . ?
C11 Fe2 C12 40.43(11) . . ?
C35 Fe3 C29 125.91(17) . . ?
C35 Fe3 C36 40.40(17) . . ?
C29 Fe3 C36 161.78(17) . . ?
C35 Fe3 C30 105.17(16) . . ?
C29 Fe3 C30 41.20(13) . . ?
C36 Fe3 C30 122.98(16) . . ?
C35 Fe3 C31 116.68(14) . . ?
C29 Fe3 C31 68.81(13) . . ?
C36 Fe3 C31 104.72(14) . . ?
C30 Fe3 C31 40.87(13) . . ?
C35 Fe3 C37 68.79(19) . . ?
C29 Fe3 C37 156.21(15) . . ?
C36 Fe3 C37 41.25(17) . . ?
C30 Fe3 C37 161.38(15) . . ?
C31 Fe3 C37 124.69(14) . . ?
C35 Fe3 C34 40.48(14) . . ?
C29 Fe3 C34 109.24(15) . . ?
C36 Fe3 C34 68.09(16) . . ?
C30 Fe3 C34 119.03(16) . . ?
C31 Fe3 C34 152.19(15) . . ?
C37 Fe3 C34 68.54(17) . . ?
C35 Fe3 C33 68.39(16) . . ?
C29 Fe3 C33 122.02(14) . . ?
C36 Fe3 C33 68.55(14) . . ?
C30 Fe3 C33 155.14(14) . . ?
C31 Fe3 C33 163.81(15) . . ?
C37 Fe3 C33 40.74(14) . . ?
C34 Fe3 C33 40.61(15) . . ?
C35 Fe3 C28 164.96(16) . . ?
C29 Fe3 C28 40.86(12) . . ?
C36 Fe3 C28 154.37(16) . . ?
C30 Fe3 C28 69.07(13) . . ?
C31 Fe3 C28 68.68(12) . . ?
C37 Fe3 C28 120.99(16) . . ?
C34 Fe3 C28 129.08(13) . . ?
C33 Fe3 C28 110.65(13) . . ?
C35 Fe3 C32 151.52(14) . . ?
C29 Fe3 C32 68.60(13) . . ?
C36 Fe3 C32 118.22(15) . . ?
C30 Fe3 C32 68.60(13) . . ?
C31 Fe3 C32 40.46(12) . . ?
C37 Fe3 C32 107.82(15) . . ?
C34 Fe3 C32 166.73(14) . . ?
C33 Fe3 C32 128.50(14) . . ?
C28 Fe3 C32 40.85(11) . . ?
C20 N3 C24 119.1(2) . . ?
C20 N3 Fe1 130.85(19) . . ?
C24 N3 Fe1 110.01(18) . . ?
C10 C9 C13 107.0(2) . . ?
C10 C9 C8 127.4(3) . . ?
C13 C9 C8 125.6(2) . . ?
C10 C9 Fe2 69.51(15) . . ?
C13 C9 Fe2 69.86(15) . . ?
C8 C9 Fe2 123.21(19) . . ?
C31 C30 C29 107.4(3) . . ?
C31 C30 Fe3 69.69(18) . . ?
C29 C30 Fe3 69.19(18) . . ?
C18 C19 C15 107.7(3) . . ?
C18 C19 Fe2 69.85(17) . . ?
C15 C19 Fe2 69.87(16) . . ?
C21 C22 C23 119.5(3) . . ?
N4 C27 C26 122.5(3) . . ?
N4 C27 C28 116.2(2) . . ?
C26 C27 C28 121.2(3) . . ?
C13 C12 C11 108.1(3) . . ?
C13 C12 Fe2 69.24(16) . . ?
C11 C12 Fe2 69.29(16) . . ?
C16 C15 C19 108.1(3) . . ?
C16 C15 Fe2 69.88(16) . . ?
C19 C15 Fe2 69.27(16) . . ?
N4 C24 N3 113.6(2) . . ?
N4 C24 C23 124.5(3) . . ?
N3 C24 C23 121.9(3) . . ?
C24 C23 C25 116.5(3) . . ?
C24 C23 C22 117.5(3) . . ?
C25 C23 C22 126.0(3) . . ?
C29 C28 C32 107.4(3) . . ?
C29 C28 C27 127.7(3) . . ?
C32 C28 C27 124.9(3) . . ?
C29 C28 Fe3 68.75(17) . . ?
C32 C28 Fe3 69.84(17) . . ?
C27 C28 Fe3 128.0(2) . . ?
N3 C20 C21 122.3(3) . . ?
C11 C10 C9 108.3(3) . . ?
C11 C10 Fe2 70.24(15) . . ?
C9 C10 Fe2 69.32(15) . . ?
C26 C25 C23 119.6(3) . . ?
C10 C11 C12 108.3(3) . . ?
C10 C11 Fe2 69.24(16) . . ?
C12 C11 Fe2 70.28(16) . . ?
C19 C18 C17 108.3(3) . . ?
C19 C18 Fe2 69.56(17) . . ?
C17 C18 Fe2 69.74(17) . . ?
C12 C13 C9 108.3(2) . . ?
C12 C13 Fe2 70.48(15) . . ?
C9 C13 Fe2 68.92(15) . . ?
C28 C29 C30 108.5(3) . . ?
C28 C29 Fe3 70.39(17) . . ?
C30 C29 Fe3 69.61(19) . . ?
C32 C31 C30 108.7(3) . . ?
C32 C31 Fe3 70.52(17) . . ?
C30 C31 Fe3 69.44(18) . . ?
C22 C21 C20 119.7(3) . . ?
C25 C26 C27 119.5(3) . . ?
C31 C32 C28 108.0(3) . . ?
C31 C32 Fe3 69.02(17) . . ?
C28 C32 Fe3 69.31(16) . . ?
C16 C17 C18 107.7(3) . . ?
C16 C17 Fe2 69.89(16) . . ?
C18 C17 Fe2 69.43(16) . . ?
C17 C16 C15 108.1(3) . . ?
C17 C16 Fe2 69.59(16) . . ?
C15 C16 Fe2 69.59(16) . . ?
C35 C34 C33 108.2(4) . . ?
C35 C34 Fe3 69.28(19) . . ?
C33 C34 Fe3 69.86(18) . . ?
C36 C35 C34 108.5(4) . . ?
C36 C35 Fe3 69.9(2) . . ?
C34 C35 Fe3 70.2(2) . . ?
C33 C37 C36 107.0(4) . . ?
C33 C37 Fe3 69.8(2) . . ?
C36 C37 Fe3 69.0(2) . . ?
C35 C36 C37 108.3(3) . . ?
C35 C36 Fe3 69.7(2) . . ?
C37 C36 Fe3 69.7(2) . . ?
C34 C33 C37 108.0(4) . . ?
C34 C33 Fe3 69.5(2) . . ?
C37 C33 Fe3 69.43(19) . . ?
C1 N1 C5 118.8(2) . . ?
C1 N1 Fe1 127.45(19) . . ?
C5 N1 Fe1 113.73(18) . . ?
C27 N4 C24 117.3(2) . . ?
C8 N2 C5 117.4(2) . . ?
N2 C5 N1 114.2(2) . . ?
N2 C5 C4 124.3(2) . . ?
N1 C5 C4 121.4(3) . . ?
C6 C7 C8 120.2(3) . . ?
N2 C8 C7 122.2(3) . . ?
N2 C8 C9 117.9(2) . . ?
C7 C8 C9 119.9(2) . . ?
N1 C1 C2 122.8(3) . . ?
C3 C4 C5 118.4(3) . . ?
C3 C4 C6 124.7(3) . . ?
C5 C4 C6 116.8(3) . . ?
C3 C2 C1 119.4(3) . . ?
C7 C6 C4 118.9(3) . . ?
C2 C3 C4 119.1(3) . . ?
Cl2S C1S Cl1S 111.17(17) . . ?

loop_
_geom_bond_atom_site_label_1
_geom_bond_atom_site_label_2
_geom_bond_distance
_geom_bond_site_symmetry_2
_geom_bond_publ_flag
Fe1 N1 2.064(2) . ?
Fe1 N3 2.095(2) . ?
Fe1 Cl2 2.3072(8) . ?
Fe1 Cl1 2.3240(8) . ?
Fe2 C9 2.036(3) . ?
Fe2 C19 2.037(3) . ?
Fe2 C10 2.039(3) . ?
Fe2 C18 2.040(3) . ?
Fe2 C17 2.045(3) . ?
Fe2 C15 2.045(3) . ?
Fe2 C16 2.049(3) . ?
Fe2 C13 2.049(3) . ?
Fe2 C11 2.052(3) . ?
Fe2 C12 2.065(3) . ?
Fe3 C35 2.027(3) . ?
Fe3 C29 2.029(3) . ?
Fe3 C36 2.029(4) . ?
Fe3 C30 2.034(3) . ?
Fe3 C31 2.038(3) . ?
Fe3 C37 2.038(4) . ?
Fe3 C34 2.039(3) . ?
Fe3 C33 2.043(3) . ?
Fe3 C28 2.050(3) . ?
Fe3 C32 2.057(3) . ?
Cl2S C1S 1.761(3) . ?
Cl1S C1S 1.771(4) . ?
N3 C20 1.319(4) . ?
N3 C24 1.369(3) . ?
C9 C10 1.433(4) . ?
C9 C13 1.438(4) . ?
C9 C8 1.461(4) . ?
C30 C31 1.422(5) . ?
C30 C29 1.430(5) . ?
C19 C18 1.414(4) . ?
C19 C15 1.425(4) . ?
C22 C21 1.356(4) . ?
C22 C23 1.418(4) . ?
C27 N4 1.319(3) . ?
C27 C26 1.425(4) . ?
C27 C28 1.471(4) . ?
C12 C13 1.417(4) . ?
C12 C11 1.423(4) . ?
C15 C16 1.418(4) . ?
C24 N4 1.357(4) . ?
C24 C23 1.402(4) . ?
C23 C25 1.413(4) . ?
C28 C29 1.424(4) . ?
C28 C32 1.434(4) . ?
C20 C21 1.405(4) . ?
C10 C11 1.417(4) . ?
C25 C26 1.357(4) . ?
C18 C17 1.425(4) . ?
C31 C32 1.416(4) . ?
C17 C16 1.417(4) . ?
C34 C35 1.407(5) . ?
C34 C33 1.417(5) . ?
C35 C36 1.400(6) . ?
C37 C33 1.421(5) . ?
C37 C36 1.433(6) . ?
N1 C1 1.323(4) . ?
N1 C5 1.371(3) . ?
N2 C8 1.333(3) . ?
N2 C5 1.357(3) . ?
C5 C4 1.406(4) . ?
C7 C6 1.360(4) . ?
C7 C8 1.419(4) . ?
C1 C2 1.400(4) . ?
C4 C3 1.406(4) . ?
C4 C6 1.422(4) . ?
C2 C3 1.369(4) . ?
